data_4033721
loop_
_publ_author_name
'Karmakar, Ujjwal'
'Samanta, Rajarshi'

_publ_section_title
;
 Pd(II)-Catalyzed Direct Sulfonylation of Benzylamines Using Sodium
 Sulfinates.
;
_journal_issue 5
_journal_name_full 'The Journal of organic chemistry'
_journal_page_first 2850
_journal_page_last 2861
_journal_paper_doi 10.1021/acs.joc.8b03098
_journal_volume 84
_journal_year 2019
_chemical_formula_sum 'C19 H16 N2 O3 S'
_chemical_formula_weight 352.40
_space_group_crystal_system monoclinic
_space_group_IT_number 14
_space_group_name_Hall '-P 2yn'
_space_group_name_H-M_alt 'P 1 21/n 1'
_atom_sites_solution_hydrogens mixed
_audit_creation_method SHELXL-2014/7
_cell_angle_alpha 90.00(3)
_cell_angle_beta 107.55(3)
_cell_angle_gamma 90.00(3)
_cell_formula_units_Z 4
_cell_length_a 10.078(2)
_cell_length_b 12.770(3)
_cell_length_c 14.077(3)
_cell_measurement_reflns_used 452
_cell_measurement_temperature 293(2)
_cell_measurement_theta_max 26.463
_cell_measurement_theta_min 2.720
_cell_volume 1727.3(7)
_computing_structure_refinement 'SHELXL-2014/7 (Sheldrick, 2014)'
_diffrn_ambient_temperature 293(2)
_diffrn_measured_fraction_theta_full 0.999
_diffrn_measured_fraction_theta_max 0.988
_diffrn_measurement_device_type 'Bruker P4'
_diffrn_measurement_method '\w scans'
_diffrn_radiation_type MoK\a
_diffrn_radiation_wavelength 0.71073
_diffrn_reflns_av_R_equivalents 0.0365
_diffrn_reflns_av_unetI/netI 0.0221
_diffrn_reflns_Laue_measured_fraction_full 0.999
_diffrn_reflns_Laue_measured_fraction_max 0.988
_diffrn_reflns_limit_h_max 12
_diffrn_reflns_limit_h_min -12
_diffrn_reflns_limit_k_max 14
_diffrn_reflns_limit_k_min -15
_diffrn_reflns_limit_l_max 17
_diffrn_reflns_limit_l_min -17
_diffrn_reflns_number 21384
_diffrn_reflns_point_group_measured_fraction_full 0.999
_diffrn_reflns_point_group_measured_fraction_max 0.988
_diffrn_reflns_theta_full 25.500
_diffrn_reflns_theta_max 26.463
_diffrn_reflns_theta_min 2.720
_exptl_absorpt_coefficient_mu 0.208
_exptl_crystal_colour colorless
_exptl_crystal_density_diffrn 1.355
_exptl_crystal_description needle
_exptl_crystal_F_000 736
_exptl_crystal_size_max 0.10
_exptl_crystal_size_mid 0.07
_exptl_crystal_size_min 0.05
_refine_diff_density_max 0.277
_refine_diff_density_min -0.250
_refine_diff_density_rms 0.034
_refine_ls_extinction_coef 0.0107(11)
_refine_ls_extinction_expression Fc^*^=kFc[1+0.001xFc^2^\l^3^/sin(2\q)]^-1/4^
_refine_ls_extinction_method 'SHELXL-2014/7 (Sheldrick 2014'
_refine_ls_goodness_of_fit_ref 1.037
_refine_ls_hydrogen_treatment mixed
_refine_ls_matrix_type full
_refine_ls_number_parameters 231
_refine_ls_number_reflns 3534
_refine_ls_number_restraints 0
_refine_ls_restrained_S_all 1.037
_refine_ls_R_factor_all 0.0433
_refine_ls_R_factor_gt 0.0341
_refine_ls_shift/su_max 0.001
_refine_ls_shift/su_mean 0.000
_refine_ls_structure_factor_coef Fsqd
_refine_ls_weighting_details 'w=1/[\s^2^(Fo^2^)+(0.0456P)^2^+0.4454P] where P=(Fo^2^+2Fc^2^)/3'
_refine_ls_weighting_scheme calc
_refine_ls_wR_factor_gt 0.0910
_refine_ls_wR_factor_ref 0.0965
_reflns_Friedel_coverage 0.000
_reflns_number_gt 2946
_reflns_number_total 3534
_reflns_threshold_expression 'I > 2\s(I)'
_cod_data_source_file jo8b03098_si_002.cif
_cod_data_source_block shelx
_cod_original_cell_volume 1727.2(7)
_cod_original_sg_symbol_H-M 'P 21/n'
_cod_database_code 4033721
_shelx_shelxl_version_number 2014/7
_shelx_space_group_comment
;
The symmetry employed for this shelxl refinement is uniquely defined
by the following loop, which should always be used as a source of
symmetry information in preference to the above space-group names.
They are only intended as comments.
;

loop_
_space_group_symop_operation_xyz
'x, y, z'
'-x+1/2, y+1/2, -z+1/2'
'-x, -y, -z'
'x-1/2, -y-1/2, z-1/2'

loop_
_atom_site_label
_atom_site_type_symbol
_atom_site_fract_x
_atom_site_fract_y
_atom_site_fract_z
_atom_site_U_iso_or_equiv
_atom_site_adp_type
_atom_site_occupancy
_atom_site_site_symmetry_order
_atom_site_calc_flag
_atom_site_refinement_flags_posn
_atom_site_refinement_flags_adp
S1 S 0.68974(4) 0.66180(3) 0.75375(3) 0.03991(13) Uani 1 1 d . .
O1 O 0.68820(12) 0.59507(9) 0.83524(8) 0.0517(3) Uani 1 1 d . .
O2 O 0.70622(13) 0.77268(9) 0.77119(9) 0.0588(3) Uani 1 1 d . .
O3 O 0.30822(15) 0.36339(11) 0.72629(12) 0.0764(4) Uani 1 1 d . .
N1 N 0.46112(14) 0.35006(10) 0.63921(11) 0.0461(3) Uani 1 1 d . .
N2 N 0.35612(15) 0.16391(10) 0.56601(10) 0.0503(3) Uani 1 1 d . .
C12 C 0.47339(14) 0.54445(11) 0.62697(10) 0.0358(3) Uani 1 1 d . .
C7 C 0.53314(15) 0.64350(11) 0.65496(10) 0.0356(3) Uani 1 1 d . .
C1 C 0.82521(15) 0.61934(12) 0.70745(11) 0.0419(3) Uani 1 1 d . .
C15 C 0.29789(16) 0.21002(11) 0.62819(12) 0.0431(3) Uani 1 1 d . .
C13 C 0.53722(16) 0.44434(11) 0.67979(12) 0.0447(4) Uani 1 1 d . .
H13A H 0.6315 0.4380 0.6762 0.054 Uiso 1 1 calc R U
H13B H 0.5426 0.4498 0.7496 0.054 Uiso 1 1 calc R U
C14 C 0.35580(17) 0.31491(12) 0.66959(13) 0.0467(4) Uani 1 1 d . .
C8 C 0.47239(18) 0.73396(12) 0.60568(12) 0.0483(4) Uani 1 1 d . .
H8 H 0.5142 0.7986 0.6252 0.058 Uiso 1 1 calc R U
C11 C 0.35142(16) 0.54160(13) 0.54771(11) 0.0450(4) Uani 1 1 d . .
H11 H 0.3094 0.4773 0.5267 0.054 Uiso 1 1 calc R U
C9 C 0.35043(19) 0.72810(14) 0.52804(13) 0.0550(4) Uani 1 1 d . .
H9 H 0.3089 0.7886 0.4956 0.066 Uiso 1 1 calc R U
C10 C 0.29088(17) 0.63175(15) 0.49921(12) 0.0526(4) Uani 1 1 d . .
H10 H 0.2090 0.6272 0.4465 0.063 Uiso 1 1 calc R U
C2 C 0.89572(17) 0.52756(13) 0.74218(13) 0.0522(4) Uani 1 1 d . .
H2 H 0.8700 0.4867 0.7884 0.063 Uiso 1 1 calc R U
C16 C 0.1904(2) 0.16605(15) 0.65611(15) 0.0619(5) Uani 1 1 d . .
H16 H 0.1519 0.2010 0.6995 0.074 Uiso 1 1 calc R U
C19 C 0.3051(2) 0.07035(15) 0.53033(15) 0.0642(5) Uani 1 1 d . .
H19 H 0.3440 0.0368 0.4865 0.077 Uiso 1 1 calc R U
C6 C 0.8611(2) 0.68061(17) 0.63861(14) 0.0649(5) Uani 1 1 d . .
H6 H 0.8139 0.7426 0.6156 0.078 Uiso 1 1 calc R U
C3 C 1.00413(19) 0.49670(17) 0.70820(16) 0.0681(5) Uani 1 1 d . .
H3 H 1.0527 0.4354 0.7318 0.082 Uiso 1 1 calc R U
C18 C 0.1989(2) 0.02091(16) 0.55440(17) 0.0717(6) Uani 1 1 d . .
H18 H 0.1672 -0.0443 0.5275 0.086 Uiso 1 1 calc R U
C17 C 0.1410(2) 0.06889(16) 0.61817(18) 0.0739(6) Uani 1 1 d . .
H17 H 0.0692 0.0369 0.6361 0.089 Uiso 1 1 calc R U
C4 C 1.0396(2) 0.5564(2) 0.63993(19) 0.0825(7) Uani 1 1 d . .
H4 H 1.1127 0.5355 0.6168 0.099 Uiso 1 1 calc R U
C5 C 0.9695(3) 0.6474(2) 0.60447(19) 0.0881(7) Uani 1 1 d . .
H5 H 0.9949 0.6869 0.5572 0.106 Uiso 1 1 calc R U
H1A H 0.4897(18) 0.3118(14) 0.6033(13) 0.048(5) Uiso 1 1 d . .

loop_
_atom_site_aniso_label
_atom_site_aniso_U_11
_atom_site_aniso_U_22
_atom_site_aniso_U_33
_atom_site_aniso_U_23
_atom_site_aniso_U_13
_atom_site_aniso_U_12
S1 0.0444(2) 0.0355(2) 0.0369(2) -0.00657(14) 0.00779(15) -0.00492(15)
O1 0.0590(7) 0.0592(7) 0.0344(5) 0.0005(5) 0.0102(5) -0.0070(6)
O2 0.0672(8) 0.0389(6) 0.0638(8) -0.0174(5) 0.0097(6) -0.0082(5)
O3 0.0851(10) 0.0586(8) 0.1049(11) -0.0284(8) 0.0581(9) -0.0113(7)
N1 0.0475(8) 0.0324(7) 0.0625(9) -0.0097(6) 0.0227(7) -0.0049(5)
N2 0.0586(8) 0.0420(7) 0.0524(8) -0.0057(6) 0.0198(7) -0.0074(6)
C12 0.0341(7) 0.0374(7) 0.0380(7) -0.0041(6) 0.0141(6) -0.0004(6)
C7 0.0372(7) 0.0359(7) 0.0338(7) -0.0031(5) 0.0109(6) 0.0000(6)
C1 0.0365(8) 0.0451(8) 0.0397(8) -0.0053(6) 0.0048(6) -0.0079(6)
C15 0.0441(8) 0.0363(8) 0.0480(8) 0.0022(6) 0.0126(7) -0.0014(6)
C13 0.0433(8) 0.0327(7) 0.0552(9) -0.0036(6) 0.0102(7) -0.0019(6)
C14 0.0476(9) 0.0361(8) 0.0590(10) -0.0038(7) 0.0198(7) 0.0007(6)
C8 0.0580(10) 0.0365(8) 0.0495(9) 0.0016(7) 0.0149(8) 0.0024(7)
C11 0.0400(8) 0.0495(9) 0.0449(8) -0.0057(7) 0.0117(6) -0.0057(7)
C9 0.0585(10) 0.0538(10) 0.0495(9) 0.0128(8) 0.0114(8) 0.0134(8)
C10 0.0420(9) 0.0693(11) 0.0421(8) 0.0047(8) 0.0057(7) 0.0030(8)
C2 0.0431(9) 0.0487(9) 0.0606(10) -0.0030(8) 0.0095(7) -0.0032(7)
C16 0.0623(11) 0.0561(11) 0.0758(12) -0.0029(9) 0.0336(10) -0.0107(8)
C19 0.0749(13) 0.0522(10) 0.0660(11) -0.0175(9) 0.0221(10) -0.0122(9)
C6 0.0584(11) 0.0765(13) 0.0613(11) 0.0143(10) 0.0204(9) -0.0010(9)
C3 0.0473(10) 0.0679(13) 0.0865(14) -0.0128(11) 0.0165(10) 0.0018(9)
C18 0.0755(13) 0.0503(11) 0.0841(14) -0.0117(10) 0.0162(11) -0.0227(10)
C17 0.0698(13) 0.0640(12) 0.0914(15) 0.0007(11) 0.0294(12) -0.0269(10)
C4 0.0524(12) 0.1097(19) 0.0917(16) -0.0175(14) 0.0311(12) -0.0018(12)
C5 0.0764(15) 0.121(2) 0.0795(15) 0.0138(14) 0.0425(13) -0.0123(14)

loop_
_atom_type_symbol
_atom_type_description
_atom_type_scat_dispersion_real
_atom_type_scat_dispersion_imag
_atom_type_scat_source
C C 0.0033 0.0016 'International Tables Vol C Tables 4.2.6.8 and 6.1.1.4'
H H 0.0000 0.0000 'International Tables Vol C Tables 4.2.6.8 and 6.1.1.4'
N N 0.0061 0.0033 'International Tables Vol C Tables 4.2.6.8 and 6.1.1.4'
O O 0.0106 0.0060 'International Tables Vol C Tables 4.2.6.8 and 6.1.1.4'
S S 0.1246 0.1234 'International Tables Vol C Tables 4.2.6.8 and 6.1.1.4'

loop_
_geom_angle_atom_site_label_1
_geom_angle_atom_site_label_2
_geom_angle_atom_site_label_3
_geom_angle
O1 S1 O2 118.51(7)
O1 S1 C1 108.00(8)
O2 S1 C1 107.63(8)
O1 S1 C7 109.08(7)
O2 S1 C7 107.02(8)
C1 S1 C7 105.90(7)
C14 N1 C13 122.02(14)
C14 N1 H1A 117.4(12)
C13 N1 H1A 119.9(12)
C15 N2 C19 116.54(15)
C11 C12 C7 116.70(14)
C11 C12 C13 120.80(13)
C7 C12 C13 122.50(13)
C8 C7 C12 121.39(14)
C8 C7 S1 115.77(11)
C12 C7 S1 122.84(11)
C6 C1 C2 121.02(16)
C6 C1 S1 118.81(14)
C2 C1 S1 120.15(13)
N2 C15 C16 123.24(15)
N2 C15 C14 116.88(14)
C16 C15 C14 119.87(15)
N1 C13 C12 114.21(13)
N1 C13 H13A 108.7
C12 C13 H13A 108.7
N1 C13 H13B 108.7
C12 C13 H13B 108.7
H13A C13 H13B 107.6
O3 C14 N1 123.18(15)
O3 C14 C15 121.52(15)
N1 C14 C15 115.31(14)
C9 C8 C7 120.23(15)
C9 C8 H8 119.9
C7 C8 H8 119.9
C10 C11 C12 121.77(15)
C10 C11 H11 119.1
C12 C11 H11 119.1
C10 C9 C8 119.20(15)
C10 C9 H9 120.4
C8 C9 H9 120.4
C9 C10 C11 120.71(15)
C9 C10 H10 119.6
C11 C10 H10 119.6
C3 C2 C1 119.85(18)
C3 C2 H2 120.1
C1 C2 H2 120.1
C15 C16 C17 118.53(18)
C15 C16 H16 120.7
C17 C16 H16 120.7
N2 C19 C18 124.02(19)
N2 C19 H19 118.0
C18 C19 H19 118.0
C1 C6 C5 118.2(2)
C1 C6 H6 120.9
C5 C6 H6 120.9
C4 C3 C2 119.5(2)
C4 C3 H3 120.3
C2 C3 H3 120.3
C17 C18 C19 118.68(18)
C17 C18 H18 120.7
C19 C18 H18 120.7
C18 C17 C16 118.98(18)
C18 C17 H17 120.5
C16 C17 H17 120.5
C3 C4 C5 121.1(2)
C3 C4 H4 119.5
C5 C4 H4 119.5
C4 C5 C6 120.4(2)
C4 C5 H5 119.8
C6 C5 H5 119.8

loop_
_geom_bond_atom_site_label_1
_geom_bond_atom_site_label_2
_geom_bond_distance
S1 O1 1.4328(12)
S1 O2 1.4381(12)
S1 C1 1.7661(16)
S1 C7 1.7764(16)
O3 C14 1.217(2)
N1 C14 1.336(2)
N1 C13 1.4490(19)
N1 H1A 0.815(18)
N2 C15 1.329(2)
N2 C19 1.337(2)
C12 C11 1.389(2)
C12 C7 1.4052(19)
C12 C13 1.521(2)
C7 C8 1.391(2)
C1 C6 1.376(2)
C1 C2 1.381(2)
C15 C16 1.379(2)
C15 C14 1.506(2)
C13 H13A 0.9700
C13 H13B 0.9700
C8 C9 1.379(2)
C8 H8 0.9300
C11 C10 1.383(2)
C11 H11 0.9300
C9 C10 1.375(3)
C9 H9 0.9300
C10 H10 0.9300
C2 C3 1.376(3)
C2 H2 0.9300
C16 C17 1.383(3)
C16 H16 0.9300
C19 C18 1.370(3)
C19 H19 0.9300
C6 C5 1.386(3)
C6 H6 0.9300
C3 C4 1.357(3)
C3 H3 0.9300
C18 C17 1.356(3)
C18 H18 0.9300
C17 H17 0.9300
C4 C5 1.372(3)
C4 H4 0.9300
C5 H5 0.9300
